data_2007398
loop_
_publ_author_name
'Lehtonen, Ari'
'Sillanp\"a\"a, Reijo'

_publ_section_title
;
 Chloro[2,3-dimethylbutane-2,3-diolato(2
 --)-<i>O</i>,<i>O</i>'][2,3-dimethylbutane-2,3-diolato(1
 --)-<i>O</i>,<i>O</i>']oxotungsten(VI)
;
_journal_issue 7
_journal_name_full 'Acta Crystallographica Section C'
_journal_page_first 935
_journal_page_last 937
_journal_paper_doi 10.1107/S0108270198000705
_journal_volume 54
_journal_year 1998
_chemical_formula_iupac '[W O Cl (C6 H12 O2)(C6 H13 O2)]'
_chemical_formula_moiety 'C12 H25 Cl O5 W'
_chemical_formula_sum 'C12 H25 Cl O5 W'
_chemical_formula_weight 468.62
_chemical_name_systematic
;
Chloro(2,3-dimethylbutane-2,3-diolato-O,O'(2-))(2,3-dimethylbutane-2,3-
diolato-O,O'-(1-))oxotungsten(VI)
;
_space_group_IT_number 2
_symmetry_cell_setting triclinic
_symmetry_space_group_name_Hall '-P 1'
_symmetry_space_group_name_H-M 'P -1'
_cell_angle_alpha 94.902(11)
_cell_angle_beta 93.311(8)
_cell_angle_gamma 104.834(8)
_cell_formula_units_Z 2
_cell_length_a 8.4200(7)
_cell_length_b 12.908(2)
_cell_length_c 7.9874(9)
_cell_measurement_reflns_used 25
_cell_measurement_temperature 293(2)
_cell_measurement_theta_max 25.0
_cell_measurement_theta_min 24.8
_cell_volume 833.25(18)
_computing_cell_refinement 'MSC/AFC Diffractometer Control Software'
_computing_data_collection
;
MSC/AFC Diffractometer Control
Software (Molecular Structure Corporation, 1995)
;
_computing_data_reduction 'TEXSAN (Molecular Structure Corporation, 1989)'
_computing_molecular_graphics 'ORTEPII (Johnson, 1976)'
_computing_publication_material SHELXL93
_computing_structure_refinement 'SHELXL93 (Sheldrick, 1993)'
_computing_structure_solution 'SHELXS86 (Sheldrick, 1990)'
_diffrn_ambient_temperature 293(2)
_diffrn_measurement_device 'Rigaku AFC-5S'
_diffrn_measurement_method \w-2\q
_diffrn_radiation_monochromator graphite
_diffrn_radiation_source 'fine-focus sealed tube'
_diffrn_radiation_type MoK\a
_diffrn_radiation_wavelength 0.71069
_diffrn_reflns_av_R_equivalents 0.013
_diffrn_reflns_av_sigmaI/netI 0.0243
_diffrn_reflns_limit_h_max 10
_diffrn_reflns_limit_h_min 0
_diffrn_reflns_limit_k_max 15
_diffrn_reflns_limit_k_min -15
_diffrn_reflns_limit_l_max 10
_diffrn_reflns_limit_l_min -10
_diffrn_reflns_number 3157
_diffrn_reflns_theta_max 25
_diffrn_reflns_theta_min 1.64
_diffrn_standards_decay_% -1
_diffrn_standards_interval_count 150
_diffrn_standards_number 3
_exptl_absorpt_coefficient_mu 7.10
_exptl_absorpt_correction_T_max 0.491
_exptl_absorpt_correction_T_min 0.342
_exptl_absorpt_correction_type 'empirical via \y scans (North et al., 1968)'
_exptl_crystal_colour colourless
_exptl_crystal_density_diffrn 1.868
_exptl_crystal_description prism
_exptl_crystal_F_000 456
_exptl_crystal_size_max 0.18
_exptl_crystal_size_mid 0.12
_exptl_crystal_size_min 0.10
_refine_diff_density_max 1.070
_refine_diff_density_min -0.734
_refine_ls_extinction_method none
_refine_ls_goodness_of_fit_all 1.096
_refine_ls_goodness_of_fit_obs 1.112
_refine_ls_hydrogen_treatment 'H atoms: see below'
_refine_ls_matrix_type full
_refine_ls_number_parameters 175
_refine_ls_number_reflns 2936
_refine_ls_number_restraints 1
_refine_ls_restrained_S_all 1.097
_refine_ls_restrained_S_obs 1.112
_refine_ls_R_factor_all 0.024
_refine_ls_R_factor_obs .020
_refine_ls_shift/esd_max 0.000
_refine_ls_shift/esd_mean 0.000
_refine_ls_structure_factor_coef Fsqd
_refine_ls_weighting_details 'w = 1/[\s^2^(Fo^2^)+(0.0154P)^2^+1.403P] where P = (Fo^2^+2Fc^2^)/3'
_refine_ls_weighting_scheme calc
_refine_ls_wR_factor_all 0.045
_refine_ls_wR_factor_obs .045
_reflns_number_observed 2755
_reflns_number_total 2936
_reflns_observed_criterion I>2\s(I)
_cod_data_source_file ab1506.cif
_cod_data_source_block wopi
_cod_depositor_comments
;
The following automatic conversions were performed:

'_refine_ls_weighting_scheme' value 'calc w =
1/[\s^2^(Fo^2^)+(0.0154P)^2^+1.403P] where P = (Fo^2^+2Fc^2^)/3' was
changed to 'calc'. New tag '_refine_ls_weighting_details' was
created. The value of the new tag was set to 'w =
1/[\s^2^(Fo^2^)+(0.0154P)^2^+1.403P] where P = (Fo^2^+2Fc^2^)/3'.

Automatic conversion script
Id: cif_fix_values 3143 2015-03-26 13:38:13Z robertas 
;
_cod_original_cell_volume 833.3(2)
_cod_database_code 2007398

loop_
_symmetry_equiv_pos_as_xyz
'x, y, z'
'-x, -y, -z'

loop_
_atom_site_aniso_label
_atom_site_aniso_U_11
_atom_site_aniso_U_22
_atom_site_aniso_U_33
_atom_site_aniso_U_12
_atom_site_aniso_U_13
_atom_site_aniso_U_23
W .02564(9) .02488(9) .02443(9) .00799(6) .00185(6) .00051(6)
Cl .0411(6) .0306(6) .0321(5) .0043(5) .0063(5) .0038(4)
O1 .037(2) .026(2) .031(2) .0072(13) .0002(13) .0033(12)
O2 .034(2) .031(2) .0267(15) .0074(13) .0008(12) .0037(12)
O3 .0267(15) .029(2) .032(2) .0076(12) -.0014(12) -.0006(12)
O4 .030(2) .027(2) .037(2) .0103(13) .0003(13) -.0027(13)
O5 .033(2) .039(2) .037(2) .0146(14) .0049(13) -.0056(14)
C1 .077(4) .046(3) .050(3) .013(3) .014(3) .018(3)
C2 .043(3) .035(2) .033(2) .013(2) .003(2) .006(2)
C3 .043(3) .035(2) .025(2) .014(2) -.001(2) .003(2)
C4 .060(3) .044(3) .029(2) .021(2) .007(2) .007(2)
C5 .062(3) .041(3) .053(3) .028(3) -.007(3) .004(2)
C6 .053(3) .057(3) .035(3) .015(3) -.007(2) .006(2)
C7 .034(3) .033(3) .072(4) .003(2) .007(2) .009(2)
C8 .025(2) .028(2) .046(3) .003(2) -.002(2) .003(2)
C9 .024(2) .033(2) .046(3) .008(2) -.004(2) .004(2)
C10 .046(3) .040(3) .061(3) .012(2) -.012(3) .009(2)
C11 .045(3) .052(3) .061(3) .013(3) -.018(3) -.007(3)
C12 .033(3) .055(3) .083(4) .017(2) .006(3) -.008(3)

loop_
_atom_site_label
_atom_site_fract_x
_atom_site_fract_y
_atom_site_fract_z
_atom_site_U_iso_or_equiv
_atom_site_thermal_displace_type
_atom_site_calc_flag
_atom_site_refinement_flags
_atom_site_occupancy
_atom_site_disorder_group
_atom_site_type_symbol
W .00126(2) .247720(10) .08033(2) .02487(6) Uani d . 1 . W
Cl -.11853(14) .07746(8) .18724(13) .0354(2) Uani d . 1 . Cl
O1 .0791(4) .3519(2) -.0706(4) .0317(7) Uani d . 1 . O
O2 -.1187(4) .1798(2) -.1276(3) .0306(6) Uani d . 1 . O
O3 .1926(3) .3005(2) .2269(3) .0294(6) Uani d . 1 . O
O4 .1933(4) .1585(2) .0043(4) .0314(7) Uani d D 1 . O
H1 .165(6) .102(3) -.037(6) .038 Uiso d D 1 . H
O5 -.1293(4) .3060(2) .1886(4) .0356(7) Uani d . 1 . O
C1 .1019(7) .4093(4) -.3494(7) .0571(15) Uani d . 1 . C
H1A .1871(7) .3737(4) -.3698(7) .068 Uiso calc R 1 . H
H1B .1505(7) .4815(4) -.2987(7) .068 Uiso calc R 1 . H
H1C .0414(7) .4112(4) -.4542(7) .068 Uiso calc R 1 . H
C2 -.0150(6) .3477(4) -.2307(6) .0364(10) Uani d . 1 . C
C3 -.0805(6) .2242(4) -.2860(5) .0338(10) Uani d . 1 . C
C4 .0487(6) .1762(4) -.3637(6) .0425(12) Uani d . 1 . C
H4A .1478(6) .1955(4) -.2895(6) .051 Uiso calc R 1 . H
H4B .0718(6) .2036(4) -.4702(6) .051 Uiso calc R 1 . H
H4C .0081(6) .0992(4) -.3805(6) .051 Uiso calc R 1 . H
C5 -.1508(7) .4036(4) -.1976(7) .0499(13) Uani d . 1 . C
H5A -.2238(7) .3646(4) -.1230(7) .060 Uiso calc R 1 . H
H5B -.2115(7) .4055(4) -.3023(7) .060 Uiso calc R 1 . H
H5C -.1025(7) .4758(4) -.1467(7) .060 Uiso calc R 1 . H
C6 -.2380(6) .1938(4) -.4034(6) .0486(13) Uani d . 1 . C
H6A -.3194(6) .2242(4) -.3540(6) .058 Uiso calc R 1 . H
H6B -.2788(6) .1167(4) -.4202(6) .058 Uiso calc R 1 . H
H6C -.2151(6) .2212(4) -.5099(6) .058 Uiso calc R 1 . H
C7 .4339(6) .3801(4) .0887(7) .0472(13) Uani d . 1 . C
H7A .3730(6) .3641(4) -.0199(7) .057 Uiso calc R 1 . H
H7B .5471(6) .3814(4) .0760(7) .057 Uiso calc R 1 . H
H7C .4279(6) .4492(4) .1386(7) .057 Uiso calc R 1 . H
C8 .3605(5) .2938(3) .2022(6) .0341(10) Uani d . 1 . C
C9 .3412(5) .1766(4) .1215(6) .0344(10) Uani d . 1 . C
C10 .3086(6) .0928(4) .2471(7) .0493(13) Uani d . 1 . C
H10A .2191(6) .1017(4) .3113(7) .059 Uiso calc R 1 . H
H10B .4058(6) .1021(4) .3219(7) .059 Uiso calc R 1 . H
H10C .2802(6) .0220(4) .1875(7) .059 Uiso calc R 1 . H
C11 .4563(7) .3186(4) .3744(7) .0543(14) Uani d . 1 . C
H11A .4096(7) .2640(4) .4452(7) .065 Uiso calc R 1 . H
H11B .4502(7) .3876(4) .4247(7) .065 Uiso calc R 1 . H
H11C .5694(7) .3197(4) .3621(7) .065 Uiso calc R 1 . H
C12 .4827(6) .1648(5) .0176(8) .0571(15) Uani d . 1 . C
H12A .5013(6) .2182(5) -.0607(8) .069 Uiso calc R 1 . H
H12B .4552(6) .0942(5) -.0432(8) .069 Uiso calc R 1 . H
H12C .5807(6) .1743(5) .0912(8) .069 Uiso calc R 1 . H

loop_
_atom_type_symbol
_atom_type_description
_atom_type_scat_dispersion_real
_atom_type_scat_dispersion_imag
_atom_type_scat_source
C C 0.0033 0.0016 'International Tables Vol C Tables 4.2.6.8 and 6.1.1.4'
H H 0.0000 0.0000 'International Tables Vol C Tables 4.2.6.8 and 6.1.1.4'
O O 0.0106 0.0060 'International Tables Vol C Tables 4.2.6.8 and 6.1.1.4'
Cl Cl 0.1484 0.1585 'International Tables Vol C Tables 4.2.6.8 and 6.1.1.4'
W W -0.8490 6.8722 'International Tables Vol C Tables 4.2.6.8 and 6.1.1.4'

loop_
_geom_angle_atom_site_label_1
_geom_angle_atom_site_label_2
_geom_angle_atom_site_label_3
_geom_angle
_geom_angle_publ_flag
O5 W O3 98.88(13) y
O5 W O1 101.17(14) y
O3 W O1 91.69(12) y
O5 W O2 106.32(13) y
O3 W O2 154.16(12) y
O1 W O2 78.08(12) y
O5 W O4 164.97(13) y
O3 W O4 70.99(11) y
O1 W O4 90.44(12) y
O2 W O4 85.27(11) y
O5 W Cl 90.25(11) y
O3 W Cl 101.19(9) y
O1 W Cl 161.32(9) y
O2 W Cl 84.58(9) y
O4 W Cl 81.19(8) y
C2 O1 W 119.6(3) y
C3 O2 W 121.2(2) y
C8 O3 W 128.9(3) y
C9 O4 W 116.5(2) y
C9 O4 H1 113.(4) ?
W O4 H1 119.(4) ?
C2 C1 H1A 109.5(3) ?
C2 C1 H1B 109.5(3) ?
H1A C1 H1B 109.5 ?
C2 C1 H1C 109.5(3) ?
H1A C1 H1C 109.5 ?
H1B C1 H1C 109.5 ?
O1 C2 C5 107.5(4) ?
O1 C2 C1 107.7(4) ?
C5 C2 C1 109.8(4) ?
O1 C2 C3 103.2(3) ?
C5 C2 C3 113.7(4) ?
C1 C2 C3 114.3(4) ?
O2 C3 C4 109.2(3) ?
O2 C3 C6 108.1(4) ?
C4 C3 C6 109.6(4) ?
O2 C3 C2 102.8(3) ?
C4 C3 C2 112.7(4) ?
C6 C3 C2 114.0(4) ?
C3 C4 H4A 109.5(2) ?
C3 C4 H4B 109.5(2) ?
H4A C4 H4B 109.5 ?
C3 C4 H4C 109.5(3) ?
H4A C4 H4C 109.5 ?
H4B C4 H4C 109.5 ?
C2 C5 H5A 109.5(3) ?
C2 C5 H5B 109.5(3) ?
H5A C5 H5B 109.5 ?
C2 C5 H5C 109.5(3) ?
H5A C5 H5C 109.5 ?
H5B C5 H5C 109.5 ?
C3 C6 H6A 109.5(3) ?
C3 C6 H6B 109.5(3) ?
H6A C6 H6B 109.5 ?
C3 C6 H6C 109.5(3) ?
H6A C6 H6C 109.5 ?
H6B C6 H6C 109.5 ?
C8 C7 H7A 109.5(3) ?
C8 C7 H7B 109.5(2) ?
H7A C7 H7B 109.5 ?
C8 C7 H7C 109.5(3) ?
H7A C7 H7C 109.5 ?
H7B C7 H7C 109.5 ?
O3 C8 C11 107.2(4) ?
O3 C8 C7 107.2(3) ?
C11 C8 C7 109.8(4) ?
O3 C8 C9 105.1(3) ?
C11 C8 C9 113.3(4) ?
C7 C8 C9 113.8(4) ?
O4 C9 C12 107.5(4) ?
O4 C9 C10 108.6(3) ?
C12 C9 C10 110.8(4) ?
O4 C9 C8 102.1(3) ?
C12 C9 C8 113.6(4) ?
C10 C9 C8 113.7(4) ?
C9 C10 H10A 109.5(3) ?
C9 C10 H10B 109.5(2) ?
H10A C10 H10B 109.5 ?
C9 C10 H10C 109.5(3) ?
H10A C10 H10C 109.5 ?
H10B C10 H10C 109.5 ?
C8 C11 H11A 109.5(3) ?
C8 C11 H11B 109.5(3) ?
H11A C11 H11B 109.5 ?
C8 C11 H11C 109.5(3) ?
H11A C11 H11C 109.5 ?
H11B C11 H11C 109.5 ?
C9 C12 H12A 109.5(3) ?
C9 C12 H12B 109.5(3) ?
H12A C12 H12B 109.5 ?
C9 C12 H12C 109.5(3) ?
H12A C12 H12C 109.5 ?
H12B C12 H12C 109.5 ?

loop_
_geom_bond_atom_site_label_1
_geom_bond_atom_site_label_2
_geom_bond_site_symmetry_2
_geom_bond_distance
_geom_bond_publ_flag
W O5 . 1.716(3) y
W O3 . 1.874(3) y
W O1 . 1.900(3) y
W O2 . 1.911(3) y
W O4 . 2.293(3) y
W Cl . 2.4212(11) y
O1 C2 . 1.454(5) y
O2 C3 . 1.452(5) y
O3 C8 . 1.462(5) y
O4 C9 . 1.470(5) y
O4 H1 . .74(4) ?
C1 C2 . 1.528(6) ?
C1 H1A . .96 ?
C1 H1B . .96 ?
C1 H1C . .96 ?
C2 C5 . 1.524(6) ?
C2 C3 . 1.563(6) y
C3 C4 . 1.520(6) ?
C3 C6 . 1.523(6) ?
C4 H4A . .96 ?
C4 H4B . .96 ?
C4 H4C . .96 ?
C5 H5A . .96 ?
C5 H5B . .96 ?
C5 H5C . .96 ?
C6 H6A . .96 ?
C6 H6B . .96 ?
C6 H6C . .96 ?
C7 C8 . 1.526(6) ?
C7 H7A . .96 ?
C7 H7B . .96 ?
C7 H7C . .96 ?
C8 C11 . 1.520(6) ?
C8 C9 . 1.557(6) ?
C9 C12 . 1.522(7) ?
C9 C10 . 1.522(6) ?
C10 H10A . .96 ?
C10 H10B . .96 ?
C10 H10C . .96 ?
C11 H11A . .96 ?
C11 H11B . .96 ?
C11 H11C . .96 ?
C12 H12A . .96 ?
C12 H12B . .96 ?
C12 H12C . .96 ?
